data_7714852
loop_
_publ_author_name
'Panja, Anangamohan'
'Paul, Sagar'
'Moreno-Pineda, Eufemio'
'Herchel, Radovan'
'Jana, Narayan Ch'
'Brand&#xe3;o, Paula'
'Novitchi, Ghenadie'
'Wernsdorfer, Wolfgang'

_publ_section_title
;
 Insight into ferromagnetic interactions in
 Cu<sup>II</sup>-Ln<sup>III</sup> dimers with a compartmental ligand.
;
_journal_issue 6
_journal_name_full 'Dalton transactions (Cambridge, England : 2003)'
_journal_page_first 2501
_journal_page_last 2511
_journal_paper_doi 10.1039/d3dt03557c
_journal_volume 53
_journal_year 2024
_chemical_formula_sum 'C36 H51 Cu Gd N2 O11'
_chemical_formula_weight 908.57
_space_group_crystal_system triclinic
_space_group_IT_number 2
_space_group_name_Hall '-P 1'
_space_group_name_H-M_alt 'P -1'
_atom_sites_solution_hydrogens mixed
_audit_creation_method SHELXL-2018/3
_audit_update_record
;
2023-10-07 deposited with the CCDC.	2023-12-27 downloaded from the CCDC.
;
_cell_angle_alpha 75.986(2)
_cell_angle_beta 65.330(2)
_cell_angle_gamma 68.306(2)
_cell_formula_units_Z 2
_cell_length_a 11.6842(6)
_cell_length_b 13.9182(8)
_cell_length_c 13.9359(8)
_cell_measurement_reflns_used 502
_cell_measurement_temperature 150(2)
_cell_measurement_theta_max 25.00
_cell_measurement_theta_min 2.92
_cell_volume 1903.19(19)
_computing_cell_refinement 'Bruker Smart'
_computing_data_collection 'Bruker Smart'
_computing_data_reduction 'Bruker Saint'
_computing_molecular_graphics 'Mercury (Macrae et al 2008)'
_computing_publication_material 'SHELXL-2016/4 (Sheldrick, 2016'
_computing_structure_refinement 'SHELXL-2018/3 (Sheldrick, 2018)'
_computing_structure_solution 'SHELXT 2014/5 (Sheldrick, 2014)'
_diffrn_ambient_temperature 150(2)
_diffrn_measured_fraction_theta_full 0.999
_diffrn_measured_fraction_theta_max 0.995
_diffrn_measurement_device_type CCD
_diffrn_measurement_method 'omega and phi scans'
_diffrn_radiation_type MoK\a
_diffrn_radiation_wavelength 0.71073
_diffrn_reflns_av_R_equivalents 0.0397
_diffrn_reflns_av_unetI/netI 0.0223
_diffrn_reflns_Laue_measured_fraction_full 0.999
_diffrn_reflns_Laue_measured_fraction_max 0.995
_diffrn_reflns_limit_h_max 16
_diffrn_reflns_limit_h_min -16
_diffrn_reflns_limit_k_max 19
_diffrn_reflns_limit_k_min -19
_diffrn_reflns_limit_l_max 19
_diffrn_reflns_limit_l_min -19
_diffrn_reflns_number 101308
_diffrn_reflns_point_group_measured_fraction_full 0.999
_diffrn_reflns_point_group_measured_fraction_max 0.995
_diffrn_reflns_theta_full 25.242
_diffrn_reflns_theta_max 29.264
_diffrn_reflns_theta_min 2.014
_diffrn_source 'fine-focus sealed tube'
_exptl_absorpt_coefficient_mu 2.346
_exptl_absorpt_correction_T_max 0.7458
_exptl_absorpt_correction_T_min 0.6453
_exptl_absorpt_correction_type multi-scan
_exptl_absorpt_process_details sadabs
_exptl_crystal_colour green
_exptl_crystal_density_diffrn 1.585
_exptl_crystal_description plate
_exptl_crystal_F_000 924
_exptl_crystal_size_max 0.220
_exptl_crystal_size_mid 0.080
_exptl_crystal_size_min 0.030
_refine_diff_density_max 0.823
_refine_diff_density_min -0.587
_refine_diff_density_rms 0.090
_refine_ls_extinction_method none
_refine_ls_goodness_of_fit_ref 1.088
_refine_ls_hydrogen_treatment mixed
_refine_ls_matrix_type full
_refine_ls_number_parameters 481
_refine_ls_number_reflns 10311
_refine_ls_number_restraints 0
_refine_ls_restrained_S_all 1.088
_refine_ls_R_factor_all 0.0291
_refine_ls_R_factor_gt 0.0236
_refine_ls_shift/su_max 0.004
_refine_ls_shift/su_mean 0.000
_refine_ls_structure_factor_coef Fsqd
_refine_ls_weighting_details 'w=1/[\s^2^(Fo^2^)+(0.0229P)^2^+1.9608P] where P=(Fo^2^+2Fc^2^)/3'
_refine_ls_weighting_scheme calc
_refine_ls_wR_factor_gt 0.0549
_refine_ls_wR_factor_ref 0.0569
_reflns_Friedel_coverage 0.000
_reflns_number_gt 9264
_reflns_number_total 10311
_reflns_threshold_expression 'I > 2\s(I)'
_cod_data_source_file d3dt03557c2.cif
_cod_data_source_block shelx_CCDC1
_cod_depositor_comments 'Adding full bibliography for 7714850--7714853.cif.'
_cod_database_code 7714852
_shelx_shelxl_version_number 2018/3
_shelx_space_group_comment
;
The symmetry employed for this shelxl refinement is uniquely defined
by the following loop, which should always be used as a source of
symmetry information in preference to the above space-group names.
They are only intended as comments.
;
_shelx_estimated_absorpt_t_min 0.626
_shelx_estimated_absorpt_t_max 0.933

loop_
_space_group_symop_operation_xyz
'x, y, z'
'-x, -y, -z'

loop_
_atom_site_label
_atom_site_type_symbol
_atom_site_fract_x
_atom_site_fract_y
_atom_site_fract_z
_atom_site_U_iso_or_equiv
_atom_site_adp_type
_atom_site_occupancy
_atom_site_site_symmetry_order
_atom_site_calc_flag
_atom_site_refinement_flags_posn
_atom_site_refinement_flags_adp
_atom_site_refinement_flags_occupancy
_atom_site_disorder_assembly
_atom_site_disorder_group
Gd1 Gd 0.58342(2) 0.67602(2) 0.74276(2) 0.01532(3) Uani 1 1 d . . . . .
Cu1 Cu 0.84484(2) 0.73702(2) 0.53698(2) 0.01827(6) Uani 1 1 d . . . . .
O1 O 0.65351(14) 0.77702(12) 0.58184(12) 0.0205(3) Uani 1 1 d . . . . .
O2 O 0.43148(15) 0.74419(12) 0.62738(13) 0.0222(3) Uani 1 1 d . . . . .
O3 O 0.81253(14) 0.61454(12) 0.63243(12) 0.0189(3) Uani 1 1 d . . . . .
O4 O 0.72375(15) 0.52072(12) 0.82162(12) 0.0227(3) Uani 1 1 d . . . . .
O5 O 0.87399(16) 0.78942(13) 0.66086(12) 0.0243(3) Uani 1 1 d . . . . .
O6 O 0.70191(15) 0.74907(13) 0.79201(13) 0.0240(3) Uani 1 1 d . . . . .
O7 O 0.60140(15) 0.52643(13) 0.66252(13) 0.0249(3) Uani 1 1 d . . . . .
O8 O 0.44173(16) 0.56735(13) 0.81548(13) 0.0241(3) Uani 1 1 d . . . . .
O9 O 0.40949(17) 0.83459(13) 0.79930(13) 0.0275(4) Uani 1 1 d . . . . .
O10 O 0.44767(16) 0.71568(12) 0.92802(12) 0.0248(3) Uani 1 1 d . . . . .
O11 O 1.10079(19) 0.82620(17) 0.50841(15) 0.0344(4) Uani 1 1 d . . . . .
N1 N 0.84932(19) 0.86606(16) 0.43763(15) 0.0229(4) Uani 1 1 d . . . . .
N2 N 1.03546(18) 0.66507(16) 0.47481(15) 0.0229(4) Uani 1 1 d . . . . .
C1 C 0.5890(2) 0.82761(16) 0.51643(16) 0.0176(4) Uani 1 1 d . . . . .
C2 C 0.4675(2) 0.81201(16) 0.53771(17) 0.0189(4) Uani 1 1 d . . . . .
C3 C 0.3961(2) 0.86043(17) 0.47252(18) 0.0217(4) Uani 1 1 d . . . . .
H3 H 0.315730 0.847335 0.487465 0.026 Uiso 1 1 calc R U . . .
C4 C 0.4415(2) 0.92918(17) 0.38394(18) 0.0229(4) Uani 1 1 d . . . . .
C5 C 0.5571(2) 0.94836(17) 0.36482(18) 0.0226(4) Uani 1 1 d . . . . .
H5 H 0.585981 0.997447 0.307307 0.027 Uiso 1 1 calc R U . . .
C6 C 0.6334(2) 0.89659(17) 0.42893(17) 0.0194(4) Uani 1 1 d . . . . .
C7 C 0.2974(2) 0.7436(2) 0.6674(2) 0.0405(7) Uani 1 1 d . . . . .
H7A H 0.238063 0.815018 0.675033 0.061 Uiso 1 1 calc R U . . .
H7B H 0.278112 0.702285 0.736796 0.061 Uiso 1 1 calc R U . . .
H7C H 0.284131 0.713060 0.617944 0.061 Uiso 1 1 calc R U . . .
C8 C 0.3638(3) 0.9803(2) 0.3119(2) 0.0332(6) Uani 1 1 d . . . . .
H8A H 0.398232 1.035538 0.263391 0.050 Uiso 1 1 calc R U . . .
H8B H 0.270467 1.010068 0.354741 0.050 Uiso 1 1 calc R U . . .
H8C H 0.372345 0.928352 0.270759 0.050 Uiso 1 1 calc R U . . .
C9 C 0.7564(2) 0.91768(18) 0.40132(18) 0.0230(4) Uani 1 1 d . . . . .
H9 H 0.770052 0.975941 0.350930 0.028 Uiso 1 1 calc R U . . .
C10 C 0.9619(2) 0.9084(2) 0.3997(2) 0.0296(5) Uani 1 1 d . . . . .
H10A H 0.935804 0.967201 0.440283 0.035 Uiso 1 1 calc R U . . .
H10B H 0.979626 0.936157 0.324145 0.035 Uiso 1 1 calc R U . . .
C11 C 1.0898(2) 0.8297(2) 0.40973(19) 0.0295(5) Uani 1 1 d . . . . .
C12 C 1.1147(2) 0.7213(2) 0.38414(19) 0.0301(5) Uani 1 1 d . . . . .
H12A H 1.091640 0.727552 0.321660 0.036 Uiso 1 1 calc R U . . .
H12B H 1.209670 0.681844 0.366266 0.036 Uiso 1 1 calc R U . . .
C13 C 1.0966(2) 0.57591(19) 0.51144(18) 0.0246(5) Uani 1 1 d . . . . .
H13 H 1.188880 0.549318 0.473424 0.029 Uiso 1 1 calc R U . . .
C14 C 1.0383(2) 0.51197(18) 0.60530(18) 0.0225(4) Uani 1 1 d . . . . .
C15 C 0.9016(2) 0.53908(17) 0.66435(17) 0.0190(4) Uani 1 1 d . . . . .
C16 C 0.8575(2) 0.48157(17) 0.76386(18) 0.0213(4) Uani 1 1 d . . . . .
C17 C 0.9423(2) 0.39549(18) 0.7980(2) 0.0267(5) Uani 1 1 d . . . . .
H17 H 0.909351 0.358008 0.864894 0.032 Uiso 1 1 calc R U . . .
C18 C 1.0772(2) 0.3623(2) 0.7351(2) 0.0301(5) Uani 1 1 d . . . . .
C19 C 1.1235(2) 0.4215(2) 0.6410(2) 0.0285(5) Uani 1 1 d . . . . .
H19 H 1.215138 0.400913 0.598898 0.034 Uiso 1 1 calc R U . . .
C20 C 0.6788(3) 0.4870(2) 0.93429(19) 0.0332(6) Uani 1 1 d . . . . .
H20A H 0.670304 0.417332 0.945588 0.050 Uiso 1 1 calc R U . . .
H20B H 0.592745 0.535612 0.970298 0.050 Uiso 1 1 calc R U . . .
H20C H 0.742968 0.485416 0.963229 0.050 Uiso 1 1 calc R U . . .
C21 C 1.1653(3) 0.2638(2) 0.7735(3) 0.0420(7) Uani 1 1 d . . . . .
H21A H 1.257282 0.253636 0.724857 0.063 Uiso 1 1 calc R U . . .
H21B H 1.138012 0.204366 0.775881 0.063 Uiso 1 1 calc R U . . .
H21C H 1.157756 0.269589 0.844779 0.063 Uiso 1 1 calc R U . . .
C22 C 0.8088(2) 0.77044(17) 0.75747(18) 0.0205(4) Uani 1 1 d . . . . .
C23 C 0.8658(3) 0.7722(2) 0.8382(2) 0.0283(5) Uani 1 1 d . . . . .
C24 C 0.9791(4) 0.6699(3) 0.8337(4) 0.0709(13) Uani 1 1 d . . . . .
H24A H 1.028349 0.671716 0.875094 0.106 Uiso 1 1 calc R U . . .
H24B H 1.038659 0.661219 0.759698 0.106 Uiso 1 1 calc R U . . .
H24C H 0.942584 0.611456 0.863263 0.106 Uiso 1 1 calc R U . . .
C25 C 0.9246(3) 0.8616(2) 0.8041(2) 0.0373(6) Uani 1 1 d . . . . .
H25A H 0.855365 0.927506 0.800810 0.056 Uiso 1 1 calc R U . . .
H25B H 0.994974 0.852563 0.733950 0.056 Uiso 1 1 calc R U . . .
H25C H 0.961186 0.862107 0.855644 0.056 Uiso 1 1 calc R U . . .
C26 C 0.7591(4) 0.7837(4) 0.9482(2) 0.0627(11) Uani 1 1 d . . . . .
H26A H 0.795787 0.788844 0.997779 0.094 Uiso 1 1 calc R U . . .
H26B H 0.726952 0.722935 0.972102 0.094 Uiso 1 1 calc R U . . .
H26C H 0.685598 0.846678 0.945770 0.094 Uiso 1 1 calc R U . . .
C27 C 0.5004(2) 0.51150(17) 0.73846(18) 0.0212(4) Uani 1 1 d . . . . .
C28 C 0.4464(2) 0.4263(2) 0.7408(2) 0.0292(5) Uani 1 1 d . . . . .
C29 C 0.5029(3) 0.3312(2) 0.8081(3) 0.0452(7) Uani 1 1 d . . . . .
H29A H 0.469965 0.274642 0.811677 0.068 Uiso 1 1 calc R U . . .
H29B H 0.475307 0.349200 0.879933 0.068 Uiso 1 1 calc R U . . .
H29C H 0.599652 0.308938 0.775860 0.068 Uiso 1 1 calc R U . . .
C30 C 0.2944(3) 0.4627(3) 0.7936(3) 0.0492(8) Uani 1 1 d . . . . .
H30A H 0.256999 0.517317 0.746003 0.074 Uiso 1 1 calc R U . . .
H30B H 0.268691 0.490042 0.860547 0.074 Uiso 1 1 calc R U . . .
H30C H 0.260801 0.403750 0.807673 0.074 Uiso 1 1 calc R U . . .
C31 C 0.4861(3) 0.3994(3) 0.6297(2) 0.0465(7) Uani 1 1 d . . . . .
H31A H 0.445346 0.459814 0.588527 0.070 Uiso 1 1 calc R U . . .
H31B H 0.456068 0.340912 0.633996 0.070 Uiso 1 1 calc R U . . .
H31C H 0.582540 0.380246 0.594779 0.070 Uiso 1 1 calc R U . . .
C32 C 0.3869(2) 0.80514(18) 0.89710(18) 0.0239(5) Uani 1 1 d . . . . .
C33 C 0.2878(3) 0.8822(2) 0.9786(2) 0.0432(7) Uani 1 1 d . . . . .
C34 C 0.2105(4) 0.9790(3) 0.9300(3) 0.0675(12) Uani 1 1 d . . . . .
H34A H 0.166944 0.960023 0.893850 0.101 Uiso 1 1 calc R U . . .
H34B H 0.270533 1.017271 0.878587 0.101 Uiso 1 1 calc R U . . .
H34C H 0.143562 1.022972 0.985859 0.101 Uiso 1 1 calc R U . . .
C35 C 0.3752(5) 0.9153(4) 1.0165(4) 0.0886(16) Uani 1 1 d . . . . .
H35A H 0.318133 0.965246 1.068999 0.133 Uiso 1 1 calc R U . . .
H35B H 0.434840 0.947448 0.955538 0.133 Uiso 1 1 calc R U . . .
H35C H 0.427271 0.853808 1.048670 0.133 Uiso 1 1 calc R U . . .
C36 C 0.2034(5) 0.8312(3) 1.0716(3) 0.098(2) Uani 1 1 d . . . . .
H36A H 0.148802 0.879473 1.126043 0.147 Uiso 1 1 calc R U . . .
H36B H 0.258989 0.769236 1.100284 0.147 Uiso 1 1 calc R U . . .
H36C H 0.146065 0.810748 1.050546 0.147 Uiso 1 1 calc R U . . .
H11 H 1.160(2) 0.8574(19) 0.357(2) 0.018(6) Uiso 1 1 d . . . . .
H11A H 1.037(4) 0.813(3) 0.559(3) 0.051(10) Uiso 1 1 d . . . . .

loop_
_atom_site_aniso_label
_atom_site_aniso_U_11
_atom_site_aniso_U_22
_atom_site_aniso_U_33
_atom_site_aniso_U_23
_atom_site_aniso_U_13
_atom_site_aniso_U_12
Gd1 0.01161(5) 0.01715(5) 0.01481(5) -0.00152(3) -0.00226(3) -0.00482(3)
Cu1 0.01285(12) 0.02547(14) 0.01665(12) -0.00144(10) -0.00308(9) -0.00914(10)
O1 0.0148(7) 0.0294(8) 0.0171(7) 0.0029(6) -0.0060(6) -0.0098(6)
O2 0.0145(7) 0.0263(8) 0.0261(8) 0.0045(6) -0.0085(6) -0.0098(6)
O3 0.0141(7) 0.0217(7) 0.0193(7) -0.0024(6) -0.0039(6) -0.0060(6)
O4 0.0176(7) 0.0229(8) 0.0206(8) 0.0004(6) -0.0041(6) -0.0037(6)
O5 0.0220(8) 0.0324(9) 0.0211(8) -0.0053(7) -0.0051(6) -0.0125(7)
O6 0.0195(8) 0.0309(9) 0.0226(8) -0.0071(7) -0.0041(6) -0.0103(7)
O7 0.0178(8) 0.0272(8) 0.0267(8) -0.0081(7) -0.0005(6) -0.0090(7)
O8 0.0213(8) 0.0268(8) 0.0220(8) -0.0043(6) -0.0015(6) -0.0112(7)
O9 0.0267(9) 0.0224(8) 0.0226(8) -0.0018(6) -0.0044(7) -0.0012(7)
O10 0.0262(8) 0.0199(8) 0.0197(8) -0.0022(6) -0.0021(6) -0.0048(7)
O11 0.0287(10) 0.0543(12) 0.0306(10) -0.0049(9) -0.0095(8) -0.0249(9)
N1 0.0214(9) 0.0304(10) 0.0204(9) -0.0005(8) -0.0051(7) -0.0158(8)
N2 0.0152(9) 0.0329(11) 0.0207(9) -0.0082(8) -0.0006(7) -0.0110(8)
C1 0.0160(9) 0.0196(10) 0.0172(9) -0.0024(8) -0.0062(8) -0.0051(8)
C2 0.0180(10) 0.0180(10) 0.0209(10) -0.0014(8) -0.0068(8) -0.0065(8)
C3 0.0197(10) 0.0194(10) 0.0294(11) -0.0033(9) -0.0125(9) -0.0051(8)
C4 0.0245(11) 0.0193(10) 0.0266(11) -0.0032(9) -0.0136(9) -0.0031(9)
C5 0.0270(11) 0.0184(10) 0.0209(10) 0.0006(8) -0.0096(9) -0.0060(9)
C6 0.0191(10) 0.0215(10) 0.0179(10) -0.0032(8) -0.0050(8) -0.0076(8)
C7 0.0190(12) 0.0502(17) 0.0501(17) 0.0206(14) -0.0165(12) -0.0199(12)
C8 0.0355(14) 0.0317(13) 0.0367(14) 0.0064(11) -0.0243(12) -0.0084(11)
C9 0.0259(11) 0.0253(11) 0.0194(10) -0.0005(8) -0.0057(9) -0.0136(9)
C10 0.0280(12) 0.0383(14) 0.0288(12) 0.0033(10) -0.0085(10) -0.0235(11)
C11 0.0241(12) 0.0456(15) 0.0237(11) -0.0019(10) -0.0036(9) -0.0229(11)
C12 0.0202(11) 0.0454(15) 0.0236(11) -0.0080(10) 0.0019(9) -0.0174(11)
C13 0.0134(10) 0.0350(13) 0.0261(11) -0.0166(10) -0.0014(8) -0.0065(9)
C14 0.0171(10) 0.0268(11) 0.0249(11) -0.0122(9) -0.0066(9) -0.0033(9)
C15 0.0148(9) 0.0214(10) 0.0220(10) -0.0088(8) -0.0057(8) -0.0038(8)
C16 0.0189(10) 0.0194(10) 0.0240(11) -0.0076(8) -0.0062(9) -0.0026(8)
C17 0.0273(12) 0.0219(11) 0.0297(12) -0.0060(9) -0.0120(10) -0.0023(9)
C18 0.0249(12) 0.0267(12) 0.0378(14) -0.0129(10) -0.0158(11) 0.0042(10)
C19 0.0165(10) 0.0337(13) 0.0343(13) -0.0176(11) -0.0088(9) 0.0018(9)
C20 0.0300(13) 0.0319(13) 0.0223(12) 0.0045(10) -0.0039(10) -0.0037(11)
C21 0.0359(15) 0.0326(14) 0.0521(18) -0.0112(13) -0.0221(14) 0.0066(12)
C22 0.0204(10) 0.0199(10) 0.0226(10) -0.0047(8) -0.0094(8) -0.0044(8)
C23 0.0329(13) 0.0317(13) 0.0294(12) -0.0034(10) -0.0185(11) -0.0112(11)
C24 0.091(3) 0.0441(19) 0.109(3) -0.010(2) -0.084(3) 0.0011(19)
C25 0.0344(14) 0.0545(18) 0.0334(14) -0.0158(12) -0.0079(11) -0.0229(13)
C26 0.083(3) 0.115(3) 0.0185(13) -0.0005(16) -0.0116(15) -0.073(3)
C27 0.0174(10) 0.0201(10) 0.0257(11) -0.0009(8) -0.0085(9) -0.0054(8)
C28 0.0265(12) 0.0293(12) 0.0343(13) -0.0069(10) -0.0065(10) -0.0142(10)
C29 0.0433(17) 0.0372(16) 0.0499(18) 0.0005(13) -0.0105(14) -0.0171(13)
C30 0.0316(15) 0.0517(19) 0.068(2) -0.0205(16) -0.0103(15) -0.0169(14)
C31 0.0504(19) 0.0534(19) 0.0432(17) -0.0136(14) -0.0131(14) -0.0232(15)
C32 0.0199(11) 0.0201(11) 0.0239(11) -0.0050(9) -0.0001(9) -0.0050(9)
C33 0.0450(17) 0.0282(14) 0.0288(13) -0.0076(11) 0.0011(12) 0.0050(12)
C34 0.066(2) 0.0400(18) 0.0451(19) -0.0087(15) 0.0004(17) 0.0182(17)
C35 0.095(4) 0.070(3) 0.102(4) -0.055(3) -0.038(3) 0.005(3)
C36 0.097(3) 0.043(2) 0.054(2) -0.0020(17) 0.042(2) 0.006(2)

loop_
_atom_type_symbol
_atom_type_description
_atom_type_scat_dispersion_real
_atom_type_scat_dispersion_imag
_atom_type_scat_source
C C 0.0033 0.0016 'International Tables Vol C Tables 4.2.6.8 and 6.1.1.4'
H H 0.0000 0.0000 'International Tables Vol C Tables 4.2.6.8 and 6.1.1.4'
N N 0.0061 0.0033 'International Tables Vol C Tables 4.2.6.8 and 6.1.1.4'
O O 0.0106 0.0060 'International Tables Vol C Tables 4.2.6.8 and 6.1.1.4'
Cu Cu 0.3201 1.2651 'International Tables Vol C Tables 4.2.6.8 and 6.1.1.4'
Gd Gd -0.1653 3.9035 'International Tables Vol C Tables 4.2.6.8 and 6.1.1.4'

loop_
_geom_angle_atom_site_label_1
_geom_angle_atom_site_label_2
_geom_angle_atom_site_label_3
_geom_angle
_geom_angle_site_symmetry_1
_geom_angle_site_symmetry_3
_geom_angle_publ_flag
O1 Gd1 O6 83.03(5) . . ?
O1 Gd1 O8 135.60(5) . . ?
O6 Gd1 O8 141.14(6) . . ?
O1 Gd1 O3 63.80(5) . . ?
O6 Gd1 O3 72.52(5) . . ?
O8 Gd1 O3 122.76(5) . . ?
O1 Gd1 O9 84.66(6) . . ?
O6 Gd1 O9 82.23(6) . . ?
O8 Gd1 O9 95.36(6) . . ?
O3 Gd1 O9 141.21(6) . . ?
O1 Gd1 O10 134.12(5) . . ?
O6 Gd1 O10 74.23(5) . . ?
O8 Gd1 O10 73.44(5) . . ?
O3 Gd1 O10 138.95(5) . . ?
O9 Gd1 O10 53.55(5) . . ?
O1 Gd1 O7 95.87(5) . . ?
O6 Gd1 O7 144.15(5) . . ?
O8 Gd1 O7 53.28(5) . . ?
O3 Gd1 O7 74.94(5) . . ?
O9 Gd1 O7 133.51(6) . . ?
O10 Gd1 O7 125.56(5) . . ?
O1 Gd1 O4 127.51(5) . . ?
O6 Gd1 O4 76.83(6) . . ?
O8 Gd1 O4 79.72(5) . . ?
O3 Gd1 O4 63.99(5) . . ?
O9 Gd1 O4 137.94(5) . . ?
O10 Gd1 O4 85.56(5) . . ?
O7 Gd1 O4 75.70(5) . . ?
O1 Gd1 O2 62.12(5) . . ?
O6 Gd1 O2 135.24(5) . . ?
O8 Gd1 O2 76.67(5) . . ?
O3 Gd1 O2 110.86(5) . . ?
O9 Gd1 O2 68.19(6) . . ?
O10 Gd1 O2 109.61(5) . . ?
O7 Gd1 O2 71.24(5) . . ?
O4 Gd1 O2 146.55(5) . . ?
O1 Gd1 C32 109.52(6) . . ?
O6 Gd1 C32 76.05(6) . . ?
O8 Gd1 C32 84.51(6) . . ?
O3 Gd1 C32 148.42(6) . . ?
O9 Gd1 C32 26.86(6) . . ?
O10 Gd1 C32 26.71(6) . . ?
O7 Gd1 C32 136.08(6) . . ?
O4 Gd1 C32 111.64(6) . . ?
O2 Gd1 C32 89.38(6) . . ?
O1 Gd1 C27 116.74(6) . . ?
O6 Gd1 C27 153.33(6) . . ?
O8 Gd1 C27 26.74(6) . . ?
O3 Gd1 C27 99.22(6) . . ?
O9 Gd1 C27 115.61(6) . . ?
O10 Gd1 C27 99.75(6) . . ?
O7 Gd1 C27 26.55(6) . . ?
O4 Gd1 C27 76.80(6) . . ?
O2 Gd1 C27 71.42(6) . . ?
C32 Gd1 C27 110.40(7) . . ?
O1 Gd1 Cu1 33.18(4) . . ?
O6 Gd1 Cu1 65.47(4) . . ?
O8 Gd1 Cu1 147.71(4) . . ?
O3 Gd1 Cu1 33.56(4) . . ?
O9 Gd1 Cu1 108.91(4) . . ?
O10 Gd1 Cu1 138.34(4) . . ?
O7 Gd1 Cu1 94.47(4) . . ?
O4 Gd1 Cu1 94.94(4) . . ?
O2 Gd1 Cu1 92.57(3) . . ?
C32 Gd1 Cu1 126.28(5) . . ?
C27 Gd1 Cu1 120.98(5) . . ?
O3 Cu1 O1 80.26(6) . . ?
O3 Cu1 N2 92.12(7) . . ?
O1 Cu1 N2 163.59(7) . . ?
O3 Cu1 N1 170.52(7) . . ?
O1 Cu1 N1 90.97(7) . . ?
N2 Cu1 N1 95.43(8) . . ?
O3 Cu1 O5 89.37(6) . . ?
O1 Cu1 O5 103.25(6) . . ?
N2 Cu1 O5 91.09(7) . . ?
N1 Cu1 O5 96.19(7) . . ?
O3 Cu1 Gd1 43.10(4) . . ?
O1 Cu1 Gd1 41.17(4) . . ?
N2 Cu1 Gd1 134.90(6) . . ?
N1 Cu1 Gd1 129.67(6) . . ?
O5 Cu1 Gd1 84.56(4) . . ?
C1 O1 Cu1 123.03(13) . . ?
C1 O1 Gd1 128.63(13) . . ?
Cu1 O1 Gd1 105.65(6) . . ?
C2 O2 C7 116.02(17) . . ?
C2 O2 Gd1 117.16(12) . . ?
C7 O2 Gd1 123.65(14) . . ?
C15 O3 Cu1 124.92(13) . . ?
C15 O3 Gd1 123.79(13) . . ?
Cu1 O3 Gd1 103.34(6) . . ?
C16 O4 C20 116.95(18) . . ?
C16 O4 Gd1 119.61(13) . . ?
C20 O4 Gd1 121.51(13) . . ?
C22 O5 Cu1 120.22(14) . . ?
C22 O6 Gd1 141.63(14) . . ?
C27 O7 Gd1 91.10(13) . . ?
C27 O8 Gd1 95.26(13) . . ?
C32 O9 Gd1 93.86(13) . . ?
C32 O10 Gd1 91.23(13) . . ?
C11 O11 H11A 112(2) . . ?
C9 N1 C10 115.7(2) . . ?
C9 N1 Cu1 122.72(16) . . ?
C10 N1 Cu1 121.62(16) . . ?
C13 N2 C12 117.7(2) . . ?
C13 N2 Cu1 125.20(16) . . ?
C12 N2 Cu1 116.96(16) . . ?
O1 C1 C6 123.71(19) . . ?
O1 C1 C2 118.07(19) . . ?
C6 C1 C2 118.21(19) . . ?
C3 C2 O2 125.19(19) . . ?
C3 C2 C1 121.4(2) . . ?
O2 C2 C1 113.41(18) . . ?
C2 C3 C4 120.3(2) . . ?
C2 C3 H3 119.9 . . ?
C4 C3 H3 119.9 . . ?
C5 C4 C3 118.9(2) . . ?
C5 C4 C8 121.3(2) . . ?
C3 C4 C8 119.9(2) . . ?
C4 C5 C6 121.3(2) . . ?
C4 C5 H5 119.3 . . ?
C6 C5 H5 119.3 . . ?
C1 C6 C5 119.8(2) . . ?
C1 C6 C9 122.0(2) . . ?
C5 C6 C9 118.2(2) . . ?
O2 C7 H7A 109.5 . . ?
O2 C7 H7B 109.5 . . ?
H7A C7 H7B 109.5 . . ?
O2 C7 H7C 109.5 . . ?
H7A C7 H7C 109.5 . . ?
H7B C7 H7C 109.5 . . ?
C4 C8 H8A 109.5 . . ?
C4 C8 H8B 109.5 . . ?
H8A C8 H8B 109.5 . . ?
C4 C8 H8C 109.5 . . ?
H8A C8 H8C 109.5 . . ?
H8B C8 H8C 109.5 . . ?
N1 C9 C6 127.1(2) . . ?
N1 C9 H9 116.5 . . ?
C6 C9 H9 116.5 . . ?
N1 C10 C11 114.7(2) . . ?
N1 C10 H10A 108.6 . . ?
C11 C10 H10A 108.6 . . ?
N1 C10 H10B 108.6 . . ?
C11 C10 H10B 108.6 . . ?
H10A C10 H10B 107.6 . . ?
O11 C11 C12 111.8(2) . . ?
O11 C11 C10 113.2(2) . . ?
C12 C11 C10 113.2(2) . . ?
O11 C11 H11 105.1(15) . . ?
C12 C11 H11 108.3(15) . . ?
C10 C11 H11 104.4(15) . . ?
N2 C12 C11 110.66(19) . . ?
N2 C12 H12A 109.5 . . ?
C11 C12 H12A 109.5 . . ?
N2 C12 H12B 109.5 . . ?
C11 C12 H12B 109.5 . . ?
H12A C12 H12B 108.1 . . ?
N2 C13 C14 126.3(2) . . ?
N2 C13 H13 116.9 . . ?
C14 C13 H13 116.9 . . ?
C15 C14 C19 119.1(2) . . ?
C15 C14 C13 122.4(2) . . ?
C19 C14 C13 118.4(2) . . ?
O3 C15 C14 124.0(2) . . ?
O3 C15 C16 118.21(19) . . ?
C14 C15 C16 117.8(2) . . ?
C17 C16 O4 124.4(2) . . ?
C17 C16 C15 121.7(2) . . ?
O4 C16 C15 113.89(19) . . ?
C16 C17 C18 120.6(2) . . ?
C16 C17 H17 119.7 . . ?
C18 C17 H17 119.7 . . ?
C19 C18 C17 118.4(2) . . ?
C19 C18 C21 123.0(2) . . ?
C17 C18 C21 118.7(3) . . ?
C18 C19 C14 121.9(2) . . ?
C18 C19 H19 119.1 . . ?
C14 C19 H19 119.1 . . ?
O4 C20 H20A 109.5 . . ?
O4 C20 H20B 109.5 . . ?
H20A C20 H20B 109.5 . . ?
O4 C20 H20C 109.5 . . ?
H20A C20 H20C 109.5 . . ?
H20B C20 H20C 109.5 . . ?
C18 C21 H21A 109.5 . . ?
C18 C21 H21B 109.5 . . ?
H21A C21 H21B 109.5 . . ?
C18 C21 H21C 109.5 . . ?
H21A C21 H21C 109.5 . . ?
H21B C21 H21C 109.5 . . ?
O5 C22 O6 124.7(2) . . ?
O5 C22 C23 117.2(2) . . ?
O6 C22 C23 118.2(2) . . ?
C26 C23 C25 110.0(2) . . ?
C26 C23 C22 110.6(2) . . ?
C25 C23 C22 109.8(2) . . ?
C26 C23 C24 112.5(3) . . ?
C25 C23 C24 107.9(3) . . ?
C22 C23 C24 106.0(2) . . ?
C23 C24 H24A 109.5 . . ?
C23 C24 H24B 109.5 . . ?
H24A C24 H24B 109.5 . . ?
C23 C24 H24C 109.5 . . ?
H24A C24 H24C 109.5 . . ?
H24B C24 H24C 109.5 . . ?
C23 C25 H25A 109.5 . . ?
C23 C25 H25B 109.5 . . ?
H25A C25 H25B 109.5 . . ?
C23 C25 H25C 109.5 . . ?
H25A C25 H25C 109.5 . . ?
H25B C25 H25C 109.5 . . ?
C23 C26 H26A 109.5 . . ?
C23 C26 H26B 109.5 . . ?
H26A C26 H26B 109.5 . . ?
C23 C26 H26C 109.5 . . ?
H26A C26 H26C 109.5 . . ?
H26B C26 H26C 109.5 . . ?
O7 C27 O8 120.3(2) . . ?
O7 C27 C28 121.1(2) . . ?
O8 C27 C28 118.6(2) . . ?
O7 C27 Gd1 62.35(12) . . ?
O8 C27 Gd1 58.00(11) . . ?
C28 C27 Gd1 176.23(16) . . ?
C31 C28 C27 111.3(2) . . ?
C31 C28 C29 110.2(2) . . ?
C27 C28 C29 107.1(2) . . ?
C31 C28 C30 109.6(2) . . ?
C27 C28 C30 109.4(2) . . ?
C29 C28 C30 109.2(2) . . ?
C28 C29 H29A 109.5 . . ?
C28 C29 H29B 109.5 . . ?
H29A C29 H29B 109.5 . . ?
C28 C29 H29C 109.5 . . ?
H29A C29 H29C 109.5 . . ?
H29B C29 H29C 109.5 . . ?
C28 C30 H30A 109.5 . . ?
C28 C30 H30B 109.5 . . ?
H30A C30 H30B 109.5 . . ?
C28 C30 H30C 109.5 . . ?
H30A C30 H30C 109.5 . . ?
H30B C30 H30C 109.5 . . ?
C28 C31 H31A 109.5 . . ?
C28 C31 H31B 109.5 . . ?
H31A C31 H31B 109.5 . . ?
C28 C31 H31C 109.5 . . ?
H31A C31 H31C 109.5 . . ?
H31B C31 H31C 109.5 . . ?
O10 C32 O9 121.3(2) . . ?
O10 C32 C33 119.7(2) . . ?
O9 C32 C33 119.0(2) . . ?
O10 C32 Gd1 62.05(11) . . ?
O9 C32 Gd1 59.29(11) . . ?
C33 C32 Gd1 174.64(19) . . ?
C36 C33 C34 113.1(3) . . ?
C36 C33 C32 111.1(3) . . ?
C34 C33 C32 112.5(2) . . ?
C36 C33 C35 107.6(4) . . ?
C34 C33 C35 107.2(3) . . ?
C32 C33 C35 104.7(3) . . ?
C33 C34 H34A 109.5 . . ?
C33 C34 H34B 109.5 . . ?
H34A C34 H34B 109.5 . . ?
C33 C34 H34C 109.5 . . ?
H34A C34 H34C 109.5 . . ?
H34B C34 H34C 109.5 . . ?
C33 C35 H35A 109.5 . . ?
C33 C35 H35B 109.5 . . ?
H35A C35 H35B 109.5 . . ?
C33 C35 H35C 109.5 . . ?
H35A C35 H35C 109.5 . . ?
H35B C35 H35C 109.5 . . ?
C33 C36 H36A 109.5 . . ?
C33 C36 H36B 109.5 . . ?
H36A C36 H36B 109.5 . . ?
C33 C36 H36C 109.5 . . ?
H36A C36 H36C 109.5 . . ?
H36B C36 H36C 109.5 . . ?

loop_
_geom_bond_atom_site_label_1
_geom_bond_atom_site_label_2
_geom_bond_distance
_geom_bond_site_symmetry_2
_geom_bond_publ_flag
Gd1 O1 2.3382(15) . ?
Gd1 O6 2.3650(16) . ?
Gd1 O8 2.4008(16) . ?
Gd1 O3 2.4021(15) . ?
Gd1 O9 2.4106(16) . ?
Gd1 O10 2.4720(16) . ?
Gd1 O7 2.4974(16) . ?
Gd1 O4 2.5104(15) . ?
Gd1 O2 2.6525(15) . ?
Gd1 C32 2.798(2) . ?
Gd1 C27 2.819(2) . ?
Gd1 Cu1 3.4206(3) . ?
Cu1 O3 1.9433(15) . ?
Cu1 O1 1.9443(15) . ?
Cu1 N2 1.9684(19) . ?
Cu1 N1 1.987(2) . ?
Cu1 O5 2.2163(16) . ?
O1 C1 1.329(2) . ?
O2 C2 1.383(3) . ?
O2 C7 1.429(3) . ?
O3 C15 1.318(3) . ?
O4 C16 1.386(3) . ?
O4 C20 1.448(3) . ?
O5 C22 1.258(3) . ?
O6 C22 1.258(3) . ?
O7 C27 1.260(3) . ?
O8 C27 1.274(3) . ?
O9 C32 1.267(3) . ?
O10 C32 1.258(3) . ?
O11 C11 1.421(3) . ?
O11 H11A 0.83(4) . ?
N1 C9 1.287(3) . ?
N1 C10 1.482(3) . ?
N2 C13 1.286(3) . ?
N2 C12 1.465(3) . ?
C1 C6 1.397(3) . ?
C1 C2 1.413(3) . ?
C2 C3 1.377(3) . ?
C3 C4 1.406(3) . ?
C3 H3 0.9500 . ?
C4 C5 1.378(3) . ?
C4 C8 1.508(3) . ?
C5 C6 1.411(3) . ?
C5 H5 0.9500 . ?
C6 C9 1.447(3) . ?
C7 H7A 0.9800 . ?
C7 H7B 0.9800 . ?
C7 H7C 0.9800 . ?
C8 H8A 0.9800 . ?
C8 H8B 0.9800 . ?
C8 H8C 0.9800 . ?
C9 H9 0.9500 . ?
C10 C11 1.531(4) . ?
C10 H10A 0.9900 . ?
C10 H10B 0.9900 . ?
C11 C12 1.529(4) . ?
C11 H11 0.98(3) . ?
C12 H12A 0.9900 . ?
C12 H12B 0.9900 . ?
C13 C14 1.452(3) . ?
C13 H13 0.9500 . ?
C14 C15 1.407(3) . ?
C14 C19 1.417(3) . ?
C15 C16 1.414(3) . ?
C16 C17 1.372(3) . ?
C17 C18 1.404(3) . ?
C17 H17 0.9500 . ?
C18 C19 1.380(4) . ?
C18 C21 1.513(4) . ?
C19 H19 0.9500 . ?
C20 H20A 0.9800 . ?
C20 H20B 0.9800 . ?
C20 H20C 0.9800 . ?
C21 H21A 0.9800 . ?
C21 H21B 0.9800 . ?
C21 H21C 0.9800 . ?
C22 C23 1.537(3) . ?
C23 C26 1.518(4) . ?
C23 C25 1.522(4) . ?
C23 C24 1.538(4) . ?
C24 H24A 0.9800 . ?
C24 H24B 0.9800 . ?
C24 H24C 0.9800 . ?
C25 H25A 0.9800 . ?
C25 H25B 0.9800 . ?
C25 H25C 0.9800 . ?
C26 H26A 0.9800 . ?
C26 H26B 0.9800 . ?
C26 H26C 0.9800 . ?
C27 C28 1.523(3) . ?
C28 C31 1.519(4) . ?
C28 C29 1.529(4) . ?
C28 C30 1.542(4) . ?
C29 H29A 0.9800 . ?
C29 H29B 0.9800 . ?
C29 H29C 0.9800 . ?
C30 H30A 0.9800 . ?
C30 H30B 0.9800 . ?
C30 H30C 0.9800 . ?
C31 H31A 0.9800 . ?
C31 H31B 0.9800 . ?
C31 H31C 0.9800 . ?
C32 C33 1.534(3) . ?
C33 C36 1.471(5) . ?
C33 C34 1.503(4) . ?
C33 C35 1.565(6) . ?
C34 H34A 0.9800 . ?
C34 H34B 0.9800 . ?
C34 H34C 0.9800 . ?
C35 H35A 0.9800 . ?
C35 H35B 0.9800 . ?
C35 H35C 0.9800 . ?
C36 H36A 0.9800 . ?
C36 H36B 0.9800 . ?
C36 H36C 0.9800 . ?

loop_
_geom_hbond_atom_site_label_D
_geom_hbond_atom_site_label_H
_geom_hbond_atom_site_label_A
_geom_hbond_distance_DH
_geom_hbond_distance_HA
_geom_hbond_distance_DA
_geom_hbond_angle_DHA
_geom_hbond_site_symmetry_A
_geom_hbond_publ_flag
C3 H3 O11 0.95 2.52 3.470(3) 173.5 1_455 yes
C7 H7B O8 0.98 2.55 3.242(3) 128.0 . yes
C13 H13 O7 0.95 2.43 3.342(3) 161.9 2_766 yes
C20 H20A O10 0.98 2.59 3.453(3) 146.8 2_667 yes
C20 H20B O10 0.98 2.55 3.337(3) 137.8 . yes
C3 H3 O11 0.95 2.52 3.470(3) 173.5 1_455 yes
C7 H7B O8 0.98 2.55 3.242(3) 128.0 . yes
C13 H13 O7 0.95 2.43 3.342(3) 161.9 2_766 yes
C20 H20A O10 0.98 2.59 3.453(3) 146.8 2_667 yes
C20 H20B O10 0.98 2.55 3.337(3) 137.8 . yes
O11 H11A O5 0.83(4) 1.93(4) 2.752(2) 170(3) . yes
